data_4034402
loop_
_publ_author_name
'Klepp, Julian'
'Sadgrove, Nicholas J.'
'Legendre, Sarah V. A.-M.'
'Sumby, Christopher J.'
'Greatrex, Ben W.'

_publ_section_title
;
 Biomimetic Synthesis of Mitchellenes B-H from the Abundant Biological
 Precursor 14-Hydroxy-6,12-muuroloadien-15-oic Acid.
;
_journal_issue 15
_journal_name_full 'The Journal of organic chemistry'
_journal_page_first 9637
_journal_page_last 9647
_journal_paper_doi 10.1021/acs.joc.9b00961
_journal_volume 84
_journal_year 2019
_chemical_absolute_configuration ad
_chemical_formula_moiety 'C15 H22 O2'
_chemical_formula_sum 'C15 H22 O2'
_chemical_formula_weight 234.32
_space_group_crystal_system orthorhombic
_space_group_IT_number 19
_space_group_name_Hall 'P 2ac 2ab'
_space_group_name_H-M_alt 'P 21 21 21'
_atom_sites_solution_hydrogens geom
_atom_sites_solution_primary direct
_audit_creation_date 2019-01-08
_audit_creation_method
;
Olex2 1.2
(compiled 2016.02.19 svn.r3266 for OlexSys, GUI svn.r5155)
;
_cell_angle_alpha 90
_cell_angle_beta 90
_cell_angle_gamma 90
_cell_formula_units_Z 4
_cell_length_a 5.43829(16)
_cell_length_b 13.3879(4)
_cell_length_c 16.7506(4)
_cell_measurement_reflns_used 5530
_cell_measurement_temperature 150.00(14)
_cell_measurement_theta_max 28.8040
_cell_measurement_theta_min 3.8820
_cell_volume 1219.57(6)
_computing_cell_refinement 'CrysAlisPro 1.171.38.46 (Rigaku OD, 2015)'
_computing_data_collection 'CrysAlisPro 1.171.38.46 (Rigaku OD, 2015)'
_computing_data_reduction 'CrysAlisPro 1.171.38.46 (Rigaku OD, 2015)'
_computing_molecular_graphics 'Olex2 (Dolomanov et al., 2009)'
_computing_publication_material 'Olex2 (Dolomanov et al., 2009)'
_computing_structure_refinement 'ShelXL (Sheldrick, 2015)'
_computing_structure_solution 'ShelXS (Sheldrick, 2008)'
_diffrn_ambient_environment N~2~
_diffrn_ambient_temperature 150.00(14)
_diffrn_detector 'CCD plate'
_diffrn_detector_area_resol_mean 16.1695
_diffrn_detector_type Eos
_diffrn_measured_fraction_theta_full 0.997
_diffrn_measured_fraction_theta_max 0.949
_diffrn_measurement_details
;
List of Runs (angles in degrees, time in seconds):

  # Type    Start    End  Width  t~exp~   \w     \q     \k     \f   Frames
--------------------------------------------------------------------------
  1  \w    -51.00  49.00   1.00   25.00    --   18.95 -77.00 120.00  100
  2  \w    -92.00  25.00   1.00   25.00    --  -19.50 -19.00 -60.00  117
  3  \w     -2.00  88.00   1.00   25.00    --   18.95  57.00-120.00   90
  4  \w     35.00  95.00   1.00   25.00    --   18.95 178.00 120.00   60
  5  \w    -25.00  22.00   1.00   25.00    --  -19.50 -99.00  90.00   47
  6  \w    -25.00  22.00   1.00   25.00    --  -19.50 -99.00 -90.00   47
  7  \w    -96.00 -32.00   1.00   25.00    --  -19.50 178.00 120.00   64
  8  \w    -45.00  53.00   1.00   25.00    --  -19.50  37.00 -30.00   98
  9  \w    -11.00  89.00   1.00   25.00    --   18.95  77.00 120.00  100
 10  \w    -25.00  43.00   1.00   25.00    --   18.95 -99.00   0.00   68
 11  \w    -88.00   2.00   1.00   25.00    --  -19.50 -57.00 -90.00   90
;
_diffrn_measurement_device 'four-circle diffractometer'
_diffrn_measurement_device_type 'Xcalibur, Eos'
_diffrn_measurement_method '\w scans'
_diffrn_orient_matrix_type 'CrysAlisPro convention (1999,Acta A55,543-557)'
_diffrn_orient_matrix_UB_11 0.0156747000
_diffrn_orient_matrix_UB_12 -0.0410129000
_diffrn_orient_matrix_UB_13 0.0262978000
_diffrn_orient_matrix_UB_21 0.0600810000
_diffrn_orient_matrix_UB_22 -0.0270519000
_diffrn_orient_matrix_UB_23 -0.0307355000
_diffrn_orient_matrix_UB_31 0.1147126000
_diffrn_orient_matrix_UB_32 0.0198101000
_diffrn_orient_matrix_UB_33 0.0125283000
_diffrn_radiation_monochromator graphite
_diffrn_radiation_probe x-ray
_diffrn_radiation_type MoK\a
_diffrn_radiation_wavelength 0.71073
_diffrn_reflns_av_R_equivalents 0.0465
_diffrn_reflns_av_unetI/netI 0.0363
_diffrn_reflns_Laue_measured_fraction_full 0.997
_diffrn_reflns_Laue_measured_fraction_max 0.949
_diffrn_reflns_limit_h_max 7
_diffrn_reflns_limit_h_min -7
_diffrn_reflns_limit_k_max 18
_diffrn_reflns_limit_k_min -17
_diffrn_reflns_limit_l_max 22
_diffrn_reflns_limit_l_min -22
_diffrn_reflns_number 21578
_diffrn_reflns_point_group_measured_fraction_full 0.998
_diffrn_reflns_point_group_measured_fraction_max 0.923
_diffrn_reflns_theta_full 27.000
_diffrn_reflns_theta_max 29.274
_diffrn_reflns_theta_min 3.277
_diffrn_source 'fine-focus sealed X-ray tube'
_diffrn_source_type 'Enhance (Mo) X-ray Source'
_exptl_absorpt_coefficient_mu 0.082
_exptl_absorpt_correction_T_max 1.00000
_exptl_absorpt_correction_T_min 0.83600
_exptl_absorpt_correction_type multi-scan
_exptl_absorpt_process_details
;
CrysAlisPro 1.171.38.46 (Rigaku Oxford Diffraction, 2015)
Empirical absorption correction using spherical harmonics,
 implemented in SCALE3 ABSPACK scaling algorithm.
;
_exptl_crystal_colour colourless
_exptl_crystal_density_diffrn 1.276
_exptl_crystal_description rod
_exptl_crystal_F_000 512
_exptl_crystal_size_max 0.4
_exptl_crystal_size_mid 0.13
_exptl_crystal_size_min 0.05
_refine_diff_density_max 0.355
_refine_diff_density_min -0.170
_refine_diff_density_rms 0.043
_refine_ls_abs_structure_details
;
 Flack x determined using 997 quotients [(I+)-(I-)]/[(I+)+(I-)]
 (Parsons, Flack and Wagner, Acta Cryst. B69 (2013) 249-259).
;
_refine_ls_abs_structure_Flack -0.5(6)
_refine_ls_extinction_method none
_refine_ls_goodness_of_fit_ref 1.025
_refine_ls_hydrogen_treatment constr
_refine_ls_matrix_type full
_refine_ls_number_parameters 156
_refine_ls_number_reflns 3074
_refine_ls_number_restraints 0
_refine_ls_restrained_S_all 1.025
_refine_ls_R_factor_all 0.0546
_refine_ls_R_factor_gt 0.0435
_refine_ls_shift/su_max 0.000
_refine_ls_shift/su_mean 0.000
_refine_ls_structure_factor_coef Fsqd
_refine_ls_weighting_details 'w=1/[\s^2^(Fo^2^)+(0.0447P)^2^+0.3267P] where P=(Fo^2^+2Fc^2^)/3'
_refine_ls_weighting_scheme calc
_refine_ls_wR_factor_gt 0.0940
_refine_ls_wR_factor_ref 0.0986
_reflns_Friedel_coverage 0.668
_reflns_Friedel_fraction_full 0.999
_reflns_Friedel_fraction_max 0.887
_reflns_number_gt 2703
_reflns_number_total 3074
_reflns_threshold_expression 'I > 2\s(I)'
_cod_data_source_file jo9b00961_si_002.cif
_cod_data_source_block 15b
_cod_original_cell_volume 1219.56(6)
_cod_database_code 4034402
_shelxl_version_number 2014/6
_chemical_oxdiff_formula C15H22O2
_shelx_space_group_comment
;
The symmetry employed for this shelxl refinement is uniquely defined
by the following loop, which should always be used as a source of
symmetry information in preference to the above space-group names.
They are only intended as comments.
;
_shelx_estimated_absorpt_t_max 0.996
_shelx_estimated_absorpt_t_min 0.968
_reflns_odcompleteness_completeness 99.60
_reflns_odcompleteness_iscentric 1
_reflns_odcompleteness_theta 26.32
_olex2_refinement_description
;
1. Fixed Uiso
 At 1.2 times of:
  All C(H) groups, All C(H,H) groups
 At 1.5 times of:
  All C(H,H,H) groups
2.a Ternary CH refined with riding coordinates:
 C1(H1), C4(H4), C5(H5), C6(H6), C7(H7), C10(H10), C12(H12), C14(H14)
2.b Secondary CH2 refined with riding coordinates:
 C2(H2A,H2B), C3(H3A,H3B), C8(H8A,H8B), C9(H9A,H9B)
2.c Idealised Me refined as rotating group:
 C11(H11A,H11B,H11C), C13(H13A,H13B,H13C)
;
_olex2_submission_special_instructions 'No special instructions were received'
_oxdiff_exptl_absorpt_empirical_details
;
Empirical correction (ABSPACK) includes:
- Absorption correction using spherical harmonics
- Frame scaling
;
_oxdiff_exptl_absorpt_empirical_full_max 1.126
_oxdiff_exptl_absorpt_empirical_full_min 0.881

loop_
_space_group_symop_operation_xyz
'x, y, z'
'-x+1/2, -y, z+1/2'
'x+1/2, -y+1/2, -z'
'-x, y+1/2, -z+1/2'

loop_
_atom_site_label
_atom_site_type_symbol
_atom_site_fract_x
_atom_site_fract_y
_atom_site_fract_z
_atom_site_U_iso_or_equiv
_atom_site_adp_type
_atom_site_occupancy
_atom_site_site_symmetry_order
_atom_site_calc_flag
_atom_site_refinement_flags_posn
C1 C 0.1295(4) 1.07567(15) 0.42492(12) 0.0227(4) Uani 1 1 d .
H1 H 0.0154 1.0421 0.4633 0.027 Uiso 1 1 calc R
C2 C 0.3922(4) 1.05352(16) 0.45370(12) 0.0255(5) Uani 1 1 d .
H2A H 0.5106 1.0879 0.4182 0.031 Uiso 1 1 calc R
H2B H 0.4134 1.0807 0.5082 0.031 Uiso 1 1 calc R
C3 C 0.4504(4) 0.94127(16) 0.45461(12) 0.0258(5) Uani 1 1 d .
H3A H 0.6238 0.9304 0.4704 0.031 Uiso 1 1 calc R
H3B H 0.3433 0.9067 0.4936 0.031 Uiso 1 1 calc R
C4 C 0.4062(4) 0.89989(15) 0.37134(11) 0.0188(4) Uani 1 1 d .
H4 H 0.5152 0.9382 0.3343 0.023 Uiso 1 1 calc R
C5 C 0.1401(4) 0.91932(15) 0.34443(11) 0.0177(4) Uani 1 1 d .
H5 H 0.0288 0.8873 0.3845 0.021 Uiso 1 1 calc R
C6 C 0.1156(4) 0.86018(14) 0.26566(12) 0.0188(4) Uani 1 1 d .
H6 H -0.0483 0.8267 0.2620 0.023 Uiso 1 1 calc R
C7 C 0.1708(4) 0.92073(16) 0.18983(12) 0.0204(4) Uani 1 1 d .
H7 H 0.0677 0.8923 0.1459 0.025 Uiso 1 1 calc R
C8 C 0.1194(4) 1.03260(16) 0.19326(12) 0.0247(5) Uani 1 1 d .
H8A H -0.0595 1.0438 0.1870 0.030 Uiso 1 1 calc R
H8B H 0.2035 1.0656 0.1480 0.030 Uiso 1 1 calc R
C9 C 0.2044(4) 1.08101(14) 0.27102(12) 0.0198(4) Uani 1 1 d .
H9A H 0.1638 1.1531 0.2704 0.024 Uiso 1 1 calc R
H9B H 0.3850 1.0742 0.2763 0.024 Uiso 1 1 calc R
C10 C 0.0773(4) 1.03052(15) 0.34197(11) 0.0188(4) Uani 1 1 d .
H10 H -0.1039 1.0358 0.3327 0.023 Uiso 1 1 calc R
C11 C 0.0729(4) 1.18766(16) 0.42856(14) 0.0295(5) Uani 1 1 d .
H11A H 0.0796 1.2103 0.4842 0.044 Uiso 1 1 calc GR
H11B H -0.0917 1.2000 0.4069 0.044 Uiso 1 1 calc GR
H11C H 0.1947 1.2243 0.3969 0.044 Uiso 1 1 calc GR
C12 C 0.4441(4) 0.78876(15) 0.35255(12) 0.0223(4) Uani 1 1 d .
H12 H 0.6239 0.7736 0.3492 0.027 Uiso 1 1 calc R
C13 C 0.3201(5) 0.71669(17) 0.40982(13) 0.0286(5) Uani 1 1 d .
H13A H 0.1420 0.7277 0.4089 0.043 Uiso 1 1 calc GR
H13B H 0.3823 0.7280 0.4640 0.043 Uiso 1 1 calc GR
H13C H 0.3561 0.6479 0.3936 0.043 Uiso 1 1 calc GR
O14 O 0.5091(3) 0.81438(11) 0.21086(8) 0.0247(3) Uani 1 1 d .
C14 C 0.3276(4) 0.78188(15) 0.26902(12) 0.0213(4) Uani 1 1 d .
H14 H 0.2668 0.7129 0.2573 0.026 Uiso 1 1 calc R
O15 O 0.5717(3) 0.93945(13) 0.12586(9) 0.0328(4) Uani 1 1 d .
C15 C 0.4354(4) 0.89643(16) 0.17094(11) 0.0224(4) Uani 1 1 d .

loop_
_atom_site_aniso_label
_atom_site_aniso_U_11
_atom_site_aniso_U_22
_atom_site_aniso_U_33
_atom_site_aniso_U_23
_atom_site_aniso_U_13
_atom_site_aniso_U_12
C1 0.0245(11) 0.0208(10) 0.0228(9) -0.0037(8) 0.0073(8) -0.0028(9)
C2 0.0326(12) 0.0250(11) 0.0188(9) -0.0056(8) -0.0021(9) -0.0048(10)
C3 0.0323(12) 0.0256(11) 0.0195(9) 0.0011(8) -0.0055(9) -0.0018(10)
C4 0.0219(10) 0.0171(9) 0.0175(9) 0.0014(7) -0.0020(8) -0.0008(8)
C5 0.0165(9) 0.0180(9) 0.0185(9) 0.0003(7) 0.0019(7) -0.0044(8)
C6 0.0164(9) 0.0182(9) 0.0217(9) -0.0027(8) -0.0004(8) -0.0028(7)
C7 0.0187(9) 0.0241(11) 0.0185(9) -0.0013(8) -0.0042(7) -0.0005(9)
C8 0.0260(11) 0.0247(11) 0.0232(10) 0.0032(8) -0.0049(9) 0.0019(9)
C9 0.0181(9) 0.0161(9) 0.0251(10) 0.0016(8) -0.0013(8) 0.0007(7)
C10 0.0141(9) 0.0195(10) 0.0228(9) -0.0021(8) 0.0020(8) -0.0017(8)
C11 0.0306(12) 0.0230(11) 0.0348(11) -0.0078(9) 0.0066(10) 0.0002(10)
C12 0.0227(10) 0.0203(10) 0.0239(9) 0.0012(8) -0.0020(8) 0.0005(9)
C13 0.0321(12) 0.0236(11) 0.0302(12) 0.0038(9) -0.0006(10) -0.0022(10)
O14 0.0204(7) 0.0288(8) 0.0250(7) -0.0018(6) 0.0019(6) 0.0042(6)
C14 0.0223(10) 0.0194(9) 0.0221(9) -0.0022(8) -0.0004(9) -0.0017(8)
O15 0.0290(9) 0.0426(10) 0.0267(7) -0.0003(7) 0.0070(7) -0.0063(7)
C15 0.0223(10) 0.0269(11) 0.0181(9) -0.0041(8) -0.0030(8) -0.0016(9)

loop_
_atom_type_symbol
_atom_type_description
_atom_type_scat_dispersion_real
_atom_type_scat_dispersion_imag
_atom_type_scat_source
C C 0.0033 0.0016 'International Tables Vol C Tables 4.2.6.8 and 6.1.1.4'
H H 0.0000 0.0000 'International Tables Vol C Tables 4.2.6.8 and 6.1.1.4'
O O 0.0106 0.0060 'International Tables Vol C Tables 4.2.6.8 and 6.1.1.4'

loop_
_geom_angle_atom_site_label_1
_geom_angle_atom_site_label_2
_geom_angle_atom_site_label_3
_geom_angle
C2 C1 H1 106.8
C2 C1 C10 112.23(16)
C10 C1 H1 106.8
C11 C1 H1 106.8
C11 C1 C2 111.30(18)
C11 C1 C10 112.50(17)
C1 C2 H2A 109.1
C1 C2 H2B 109.1
H2A C2 H2B 107.8
C3 C2 C1 112.56(18)
C3 C2 H2A 109.1
C3 C2 H2B 109.1
C2 C3 H3A 110.0
C2 C3 H3B 110.0
H3A C3 H3B 108.4
C4 C3 C2 108.36(16)
C4 C3 H3A 110.0
C4 C3 H3B 110.0
C3 C4 H4 106.8
C3 C4 C5 110.87(17)
C3 C4 C12 121.36(16)
C5 C4 H4 106.8
C12 C4 H4 106.8
C12 C4 C5 103.33(16)
C4 C5 H5 107.5
C4 C5 C6 104.17(16)
C6 C5 H5 107.5
C10 C5 C4 112.52(16)
C10 C5 H5 107.5
C10 C5 C6 117.21(16)
C5 C6 H6 111.1
C5 C6 C14 104.49(16)
C7 C6 C5 114.77(15)
C7 C6 H6 111.1
C7 C6 C14 103.91(16)
C14 C6 H6 111.1
C6 C7 H7 107.4
C8 C7 C6 116.83(17)
C8 C7 H7 107.4
C15 C7 C6 104.22(16)
C15 C7 H7 107.4
C15 C7 C8 113.24(18)
C7 C8 H8A 108.9
C7 C8 H8B 108.9
C7 C8 C9 113.18(16)
H8A C8 H8B 107.8
C9 C8 H8A 108.9
C9 C8 H8B 108.9
C8 C9 H9A 109.7
C8 C9 H9B 109.7
C8 C9 C10 109.75(16)
H9A C9 H9B 108.2
C10 C9 H9A 109.7
C10 C9 H9B 109.7
C1 C10 H10 107.1
C5 C10 C1 108.46(16)
C5 C10 C9 110.48(15)
C5 C10 H10 107.1
C9 C10 C1 116.30(16)
C9 C10 H10 107.1
C1 C11 H11A 109.5
C1 C11 H11B 109.5
C1 C11 H11C 109.5
H11A C11 H11B 109.5
H11A C11 H11C 109.5
H11B C11 H11C 109.5
C4 C12 H12 109.9
C4 C12 C14 100.91(15)
C13 C12 C4 115.25(18)
C13 C12 H12 109.9
C13 C12 C14 110.70(17)
C14 C12 H12 109.9
C12 C13 H13A 109.5
C12 C13 H13B 109.5
C12 C13 H13C 109.5
H13A C13 H13B 109.5
H13A C13 H13C 109.5
H13B C13 H13C 109.5
C15 O14 C14 112.01(15)
C6 C14 H14 111.7
C12 C14 C6 107.28(16)
C12 C14 H14 111.7
O14 C14 C6 106.06(16)
O14 C14 C12 108.17(16)
O14 C14 H14 111.7
O14 C15 C7 110.82(18)
O15 C15 C7 127.9(2)
O15 C15 O14 121.2(2)

loop_
_geom_bond_atom_site_label_1
_geom_bond_atom_site_label_2
_geom_bond_distance
C1 H1 1.0000
C1 C2 1.536(3)
C1 C10 1.542(3)
C1 C11 1.532(3)
C2 H2A 0.9900
C2 H2B 0.9900
C2 C3 1.536(3)
C3 H3A 0.9900
C3 H3B 0.9900
C3 C4 1.520(3)
C4 H4 1.0000
C4 C5 1.538(3)
C4 C12 1.535(3)
C5 H5 1.0000
C5 C6 1.545(3)
C5 C10 1.528(3)
C6 H6 1.0000
C6 C7 1.536(3)
C6 C14 1.559(3)
C7 H7 1.0000
C7 C8 1.525(3)
C7 C15 1.509(3)
C8 H8A 0.9900
C8 H8B 0.9900
C8 C9 1.527(3)
C9 H9A 0.9900
C9 H9B 0.9900
C9 C10 1.532(3)
C10 H10 1.0000
C11 H11A 0.9800
C11 H11B 0.9800
C11 H11C 0.9800
C12 H12 1.0000
C12 C13 1.519(3)
C12 C14 1.539(3)
C13 H13A 0.9800
C13 H13B 0.9800
C13 H13C 0.9800
O14 C14 1.454(2)
O14 C15 1.347(3)
C14 H14 1.0000
O15 C15 1.205(3)

loop_
_geom_torsion_atom_site_label_1
_geom_torsion_atom_site_label_2
_geom_torsion_atom_site_label_3
_geom_torsion_atom_site_label_4
_geom_torsion
C1 C2 C3 C4 56.4(2)
C2 C1 C10 C5 53.4(2)
C2 C1 C10 C9 -71.8(2)
C2 C3 C4 C5 -57.6(2)
C2 C3 C4 C12 -179.06(19)
C3 C4 C5 C6 -172.03(15)
C3 C4 C5 C10 60.0(2)
C3 C4 C12 C13 49.7(3)
C3 C4 C12 C14 168.94(19)
C4 C5 C6 C7 -92.96(19)
C4 C5 C6 C14 20.16(19)
C4 C5 C10 C1 -55.8(2)
C4 C5 C10 C9 72.8(2)
C4 C12 C14 C6 -31.4(2)
C4 C12 C14 O14 82.59(18)
C5 C4 C12 C13 -75.3(2)
C5 C4 C12 C14 43.97(18)
C5 C6 C7 C8 -28.9(2)
C5 C6 C7 C15 96.82(19)
C5 C6 C14 C12 7.2(2)
C5 C6 C14 O14 -108.25(17)
C6 C5 C10 C1 -176.55(16)
C6 C5 C10 C9 -48.0(2)
C6 C7 C8 C9 43.0(3)
C6 C7 C15 O14 16.2(2)
C6 C7 C15 O15 -165.4(2)
C7 C6 C14 C12 127.82(17)
C7 C6 C14 O14 12.39(19)
C7 C8 C9 C10 -58.3(2)
C8 C7 C15 O14 144.21(17)
C8 C7 C15 O15 -37.4(3)
C8 C9 C10 C1 -175.86(17)
C8 C9 C10 C5 60.0(2)
C10 C1 C2 C3 -55.7(2)
C10 C5 C6 C7 32.1(2)
C10 C5 C6 C14 145.19(17)
C11 C1 C2 C3 177.22(17)
C11 C1 C10 C5 179.80(17)
C11 C1 C10 C9 54.6(2)
C12 C4 C5 C6 -40.53(18)
C12 C4 C5 C10 -168.50(15)
C13 C12 C14 C6 91.1(2)
C13 C12 C14 O14 -154.92(17)
C14 C6 C7 C8 -142.39(18)
C14 C6 C7 C15 -16.64(19)
C14 O14 C15 C7 -8.6(2)
C14 O14 C15 O15 172.89(18)
C15 C7 C8 C9 -78.1(2)
C15 O14 C14 C6 -2.8(2)
C15 O14 C14 C12 -117.60(17)
